data_7052449
loop_
_publ_author_name
'Heidi Mansikkam\"aki'
'Christoph A. Schalley'
'Maija Nissinen'
'Kari Rissanen'

_publ_section_title
;
 Weak interactions between resorcinarenes and diquaternary alkyl
 ammonium cations
;
_journal_issue 1
_journal_name_full 'New Journal of Chemistry'
_journal_page_first 116
_journal_paper_doi 10.1039/b415401k
_journal_volume 29
_journal_year 2005
_chemical_formula_moiety C52H72O8*1.5C8H18N3Br*C2H6O*H2O
_chemical_formula_sum 'C66 H107 Br3 N3 O10'
_chemical_formula_weight 1342.28
_chemical_name_systematic
;
?
;
_space_group_IT_number 15
_symmetry_cell_setting monoclinic
_symmetry_Int_Tables_number 15
_symmetry_space_group_name_Hall '-C 2yc'
_symmetry_space_group_name_H-M 'C 1 2/c 1'
_atom_sites_solution_hydrogens geom
_atom_sites_solution_primary direct
_atom_sites_solution_secondary difmap
_audit_creation_method SHELXL-97
_cell_angle_alpha 90.00
_cell_angle_beta 97.955(1)
_cell_angle_gamma 90.00
_cell_formula_units_Z 8
_cell_length_a 53.2560(8)
_cell_length_b 12.6490(3)
_cell_length_c 20.5761(7)
_cell_measurement_temperature 173(2)
_cell_measurement_theta_max 25
_cell_measurement_theta_min 1
_cell_volume 13727.4(6)
_computing_cell_refinement DENZO-SMN
_computing_data_collection Collect
_computing_data_reduction DENZO-SMN
_computing_publication_material 'SHELXL-97 (Sheldrick, 1997)'
_computing_structure_refinement 'SHELXL-97 (Sheldrick, 1997)'
_computing_structure_solution 'SHELXS-97 (Sheldrick, 1990)'
_diffrn_ambient_temperature 173(2)
_diffrn_measured_fraction_theta_full 0.939
_diffrn_measured_fraction_theta_max 0.939
_diffrn_measurement_device_type 'Nonius KappaCCD'
_diffrn_measurement_method 'rotaion in phi and omega, 1 deg.'
_diffrn_radiation_monochromator graphite
_diffrn_radiation_source 'fine-focus sealed tube'
_diffrn_radiation_type MoK\a
_diffrn_radiation_wavelength 0.71073
_diffrn_reflns_av_R_equivalents 0.1370
_diffrn_reflns_av_sigmaI/netI 0.1194
_diffrn_reflns_limit_h_max 61
_diffrn_reflns_limit_h_min -63
_diffrn_reflns_limit_k_max 14
_diffrn_reflns_limit_k_min -15
_diffrn_reflns_limit_l_max 22
_diffrn_reflns_limit_l_min -24
_diffrn_reflns_number 32427
_diffrn_reflns_theta_full 25.05
_diffrn_reflns_theta_max 25.05
_diffrn_reflns_theta_min 2.69
_diffrn_standards_decay_% 0
_exptl_absorpt_coefficient_mu 1.819
_exptl_absorpt_correction_T_max 0.6473
_exptl_absorpt_correction_T_min 0.6147
_exptl_absorpt_correction_type empirical
_exptl_absorpt_process_details 'R. H. Blessing, Acta Crystallogr., Sect A 1995, 51, 33-38.'
_exptl_crystal_colour colorless
_exptl_crystal_density_diffrn 1.299
_exptl_crystal_density_meas ?
_exptl_crystal_density_method 'not measured'
_exptl_crystal_description block
_exptl_crystal_F_000 5672
_exptl_crystal_size_max 0.20
_exptl_crystal_size_mid 0.15
_exptl_crystal_size_min 0.15
_refine_diff_density_max 0.843
_refine_diff_density_min -0.481
_refine_diff_density_rms 0.086
_refine_ls_extinction_method none
_refine_ls_goodness_of_fit_ref 1.015
_refine_ls_hydrogen_treatment mixed
_refine_ls_matrix_type full
_refine_ls_number_parameters 789
_refine_ls_number_reflns 11413
_refine_ls_number_restraints 12
_refine_ls_restrained_S_all 1.016
_refine_ls_R_factor_all 0.1450
_refine_ls_R_factor_gt 0.0677
_refine_ls_shift/su_max 0.000
_refine_ls_shift/su_mean 0.000
_refine_ls_structure_factor_coef Fsqd
_refine_ls_weighting_details 'calc w=1/[\s^2^(Fo^2^)+(0.0544P)^2^+58.7597P] where P=(Fo^2^+2Fc^2^)/3'
_refine_ls_weighting_scheme calc
_refine_ls_wR_factor_gt 0.1346
_refine_ls_wR_factor_ref 0.1656
_reflns_number_gt 6464
_reflns_number_total 11413
_reflns_threshold_expression >2sigma(I)
_cod_data_source_file b415401k.txt
_cod_data_source_block Complex5
_cod_depositor_comments
;
The following automatic conversions were performed:

'_exptl_crystal_density_meas' value 'none' was changed to '?' - the
value is perceived as not measured.

Automatic conversion script
Id: cif_fix_values 3008 2015-01-20 13:52:24Z robertas 
;
_cod_original_sg_symbol_H-M C2/c
_cod_database_code 7052449

loop_
_symmetry_equiv_pos_as_xyz
'x, y, z'
'-x, y, -z+1/2'
'x+1/2, y+1/2, z'
'-x+1/2, y+1/2, -z+1/2'
'-x, -y, -z'
'x, -y, z-1/2'
'-x+1/2, -y+1/2, -z'
'x+1/2, -y+1/2, z-1/2'

loop_
_atom_site_label
_atom_site_type_symbol
_atom_site_fract_x
_atom_site_fract_y
_atom_site_fract_z
_atom_site_U_iso_or_equiv
_atom_site_adp_type
_atom_site_occupancy
_atom_site_symmetry_multiplicity
_atom_site_calc_flag
_atom_site_refinement_flags
_atom_site_disorder_assembly
_atom_site_disorder_group
C1 C 0.12658(9) 0.7599(5) 0.3201(3) 0.0229(13) Uani 1 1 d . . .
C2 C 0.12452(9) 0.6729(5) 0.3598(3) 0.0225(13) Uani 1 1 d . . .
H2 H 0.1362 0.6676 0.3990 0.027 Uiso 1 1 calc R . .
C3 C 0.10648(9) 0.5917(5) 0.3469(3) 0.0223(13) Uani 1 1 d . . .
C4 C 0.08883(9) 0.6064(5) 0.2906(3) 0.0237(13) Uani 1 1 d . . .
O4 O 0.06997(7) 0.5309(3) 0.2769(2) 0.0293(10) Uani 1 1 d D . .
H4 H 0.0586(9) 0.559(5) 0.251(3) 0.044 Uiso 1 1 d D . .
C5 C 0.08968(9) 0.6925(5) 0.2490(3) 0.0254(14) Uani 1 1 d . . .
H5 H 0.0773 0.6999 0.2113 0.030 Uiso 1 1 calc R . .
C6 C 0.10858(9) 0.7672(5) 0.2623(3) 0.0233(13) Uani 1 1 d . . .
O6 O 0.11008(7) 0.8507(4) 0.2204(2) 0.0328(11) Uani 1 1 d D . .
H6 H 0.0985(9) 0.852(6) 0.188(2) 0.049 Uiso 1 1 d D . .
C7 C 0.10743(9) 0.4943(5) 0.3887(3) 0.0245(13) Uani 1 1 d . . .
H7 H 0.0951 0.4433 0.3649 0.029 Uiso 1 1 calc R . .
C8 C 0.09873(9) 0.5132(5) 0.4558(3) 0.0230(13) Uani 1 1 d . . .
C9 C 0.11503(9) 0.5270(5) 0.5142(3) 0.0248(14) Uani 1 1 d . . .
H9 H 0.1327 0.5250 0.5121 0.030 Uiso 1 1 calc R . .
C10 C 0.10741(9) 0.5435(5) 0.5751(3) 0.0213(13) Uani 1 1 d . . .
C11 C 0.08138(10) 0.5470(5) 0.5775(3) 0.0264(14) Uani 1 1 d . . .
O11 O 0.07062(7) 0.5620(4) 0.6339(2) 0.0393(12) Uani 1 1 d D . .
H11 H 0.0815(10) 0.584(6) 0.664(3) 0.059 Uiso 1 1 d D . .
C12 C 0.06427(9) 0.5338(5) 0.5202(3) 0.0263(14) Uani 1 1 d . . .
H12 H 0.0466 0.5346 0.5225 0.032 Uiso 1 1 calc R . .
C13 C 0.07265(9) 0.5198(5) 0.4609(3) 0.0268(14) Uani 1 1 d . . .
O13 O 0.05471(7) 0.5100(4) 0.4061(2) 0.0343(11) Uani 1 1 d D . .
H13 H 0.0612(12) 0.507(6) 0.372(2) 0.051 Uiso 1 1 d D . .
C14 C 0.14756(9) 0.8419(5) 0.3362(3) 0.0252(14) Uani 1 1 d . . .
H14 H 0.1454 0.8942 0.2993 0.030 Uiso 1 1 calc R . .
C15 C 0.14448(9) 0.9033(5) 0.3980(3) 0.0248(14) Uani 1 1 d . . .
C16 C 0.15658(9) 0.8792(5) 0.4607(3) 0.0249(14) Uani 1 1 d . . .
H16 H 0.1673 0.8187 0.4654 0.030 Uiso 1 1 calc R . .
C17 C 0.15415(9) 0.9369(5) 0.5167(3) 0.0205(13) Uani 1 1 d . . .
C18 C 0.13823(10) 1.0270(5) 0.5087(3) 0.0276(14) Uani 1 1 d . . .
O18 O 0.13439(9) 1.0921(4) 0.5590(2) 0.0490(13) Uani 1 1 d D . .
H18 H 0.1374(14) 1.064(6) 0.596(2) 0.073 Uiso 1 1 d D . .
C19 C 0.12565(10) 1.0526(5) 0.4479(3) 0.0321(15) Uani 1 1 d . . .
H19 H 0.1146 1.1119 0.4432 0.038 Uiso 1 1 calc R . .
C20 C 0.12887(9) 0.9929(5) 0.3935(3) 0.0275(14) Uani 1 1 d . . .
O20 O 0.11605(8) 1.0150(4) 0.3324(2) 0.0403(12) Uani 1 1 d D . .
H20 H 0.1079(12) 1.071(4) 0.338(4) 0.060 Uiso 1 1 d D . .
C21 C 0.16799(9) 0.9083(5) 0.5840(3) 0.0254(14) Uani 1 1 d . . .
H21 H 0.1715 0.9767 0.6079 0.030 Uiso 1 1 calc R . .
C22 C 0.15093(9) 0.8446(5) 0.6241(3) 0.0256(14) Uani 1 1 d . . .
C23 C 0.14648(9) 0.7365(5) 0.6151(3) 0.0246(14) Uani 1 1 d . . .
H23 H 0.1547 0.7014 0.5831 0.030 Uiso 1 1 calc R . .
C24 C 0.13088(9) 0.6768(5) 0.6494(3) 0.0250(14) Uani 1 1 d . . .
O25 O 0.10263(9) 0.6726(4) 0.7287(2) 0.0491(13) Uani 1 1 d D . .
H25 H 0.0972 0.7107 0.7572 0.074 Uiso 1 1 calc RD . .
C25 C 0.11857(10) 0.7320(6) 0.6948(3) 0.0317(16) Uani 1 1 d . . .
C26 C 0.12199(10) 0.8386(5) 0.7051(3) 0.0332(16) Uani 1 1 d . . .
H26 H 0.1132 0.8739 0.7360 0.040 Uiso 1 1 calc R . .
C27 C 0.13816(9) 0.8949(5) 0.6707(3) 0.0278(14) Uani 1 1 d . . .
O27 O 0.14237(7) 1.0016(4) 0.6808(2) 0.0364(11) Uani 1 1 d D . .
H27 H 0.1319(10) 1.029(5) 0.703(3) 0.055 Uiso 1 1 d D . .
C28 C 0.12625(9) 0.5591(5) 0.6370(3) 0.0280(14) Uani 1 1 d . . .
H28 H 0.1176 0.5330 0.6741 0.034 Uiso 1 1 calc R . .
C29 C 0.13379(10) 0.4420(5) 0.3926(3) 0.0286(14) Uani 1 1 d . . .
H29A H 0.1385 0.4384 0.3478 0.034 Uiso 1 1 calc R . .
H29B H 0.1463 0.4881 0.4190 0.034 Uiso 1 1 calc R . .
C30 C 0.13582(12) 0.3343(6) 0.4214(4) 0.054(2) Uani 1 1 d . . .
H30A H 0.1225 0.2891 0.3973 0.065 Uiso 1 1 calc R . .
H30B H 0.1326 0.3383 0.4676 0.065 Uiso 1 1 calc R . .
C31 C 0.16208(14) 0.2812(6) 0.4193(4) 0.061(2) Uani 1 1 d . . .
H31A H 0.1755 0.3294 0.4402 0.073 Uiso 1 1 calc R . .
H31B H 0.1629 0.2156 0.4458 0.073 Uiso 1 1 calc R . .
C32 C 0.16760(14) 0.2544(8) 0.3523(4) 0.070(3) Uani 1 1 d . . .
H32A H 0.1657 0.3190 0.3248 0.084 Uiso 1 1 calc R . .
H32B H 0.1549 0.2024 0.3324 0.084 Uiso 1 1 calc R . .
C33 C 0.19429(18) 0.2087(9) 0.3514(5) 0.097(4) Uani 1 1 d . . .
H33A H 0.2070 0.2607 0.3710 0.116 Uiso 1 1 calc R . .
H33B H 0.1962 0.1439 0.3786 0.116 Uiso 1 1 calc R . .
C35 C 0.17384(9) 0.7916(5) 0.3363(3) 0.0319(16) Uani 1 1 d . . .
H35A H 0.1784 0.7512 0.3775 0.038 Uiso 1 1 calc R . .
H35B H 0.1732 0.7415 0.2992 0.038 Uiso 1 1 calc R . .
C36 C 0.19416(12) 0.8750(7) 0.3305(4) 0.056(2) Uani 1 1 d . . .
H36A H 0.1884 0.9203 0.2922 0.068 Uiso 1 1 calc R . .
H36B H 0.1957 0.9204 0.3701 0.068 Uiso 1 1 calc R . .
C37 C 0.21937(14) 0.8335(8) 0.3234(5) 0.081(3) Uani 1 1 d . B .
H37A H 0.2175 0.7804 0.2877 0.097 Uiso 1 1 calc R . .
H37B H 0.2262 0.7965 0.3644 0.097 Uiso 1 1 calc R . .
C38 C 0.23855(16) 0.9150(9) 0.3086(6) 0.103(4) Uani 1 1 d D . .
H38A H 0.2301 0.9617 0.2735 0.124 Uiso 1 1 calc R A 1
H38B H 0.2428 0.9592 0.3483 0.124 Uiso 1 1 calc R A 1
C39 C 0.2614(3) 0.8802(14) 0.2892(10) 0.117(8) Uani 0.68(2) 1 d PD B 1
H39A H 0.2573 0.8248 0.2554 0.141 Uiso 0.68(2) 1 calc PR B 1
H39B H 0.2714 0.8460 0.3276 0.141 Uiso 0.68(2) 1 calc PR B 1
C40 C 0.2784(4) 0.9611(16) 0.2620(10) 0.122(9) Uani 0.68(2) 1 d PD B 1
H40A H 0.2941 0.9264 0.2529 0.183 Uiso 0.68(2) 1 calc PR B 1
H40B H 0.2827 1.0176 0.2942 0.183 Uiso 0.68(2) 1 calc PR B 1
H40C H 0.2696 0.9911 0.2212 0.183 Uiso 0.68(2) 1 calc PR B 1
C39B C 0.2435(4) 0.944(2) 0.2495(10) 0.073(12) Uani 0.32(2) 1 d PD B 2
H39C H 0.2285 0.9820 0.2268 0.087 Uiso 0.32(2) 1 calc PR B 2
H39D H 0.2458 0.8797 0.2237 0.087 Uiso 0.32(2) 1 calc PR B 2
C40B C 0.2667(5) 1.015(3) 0.2490(12) 0.095(15) Uani 0.32(2) 1 d PD B 2
H40D H 0.2694 1.0278 0.2036 0.142 Uiso 0.32(2) 1 calc PR B 2
H40E H 0.2816 0.9796 0.2727 0.142 Uiso 0.32(2) 1 calc PR B 2
H40F H 0.2639 1.0821 0.2704 0.142 Uiso 0.32(2) 1 calc PR B 2
C41 C 0.19386(9) 0.8559(5) 0.5831(3) 0.0329(16) Uani 1 1 d D . .
H41A H 0.2012 0.8384 0.6288 0.039 Uiso 1 1 calc R . .
H41B H 0.1914 0.7887 0.5584 0.039 Uiso 1 1 calc R . .
C42 C 0.21260(10) 0.9234(6) 0.5529(4) 0.0420(18) Uani 1 1 d . . .
H42A H 0.2130 0.9949 0.5726 0.050 Uiso 1 1 calc R . .
H42B H 0.2067 0.9307 0.5053 0.050 Uiso 1 1 calc R . .
C43 C 0.23921(11) 0.8782(7) 0.5624(4) 0.054(2) Uani 1 1 d . . .
H43A H 0.2458 0.8800 0.6098 0.065 Uiso 1 1 calc R . .
H43B H 0.2383 0.8032 0.5486 0.065 Uiso 1 1 calc R . .
C44 C 0.25779(11) 0.9347(7) 0.5255(4) 0.062(2) Uani 1 1 d . . .
H44A H 0.2581 1.0105 0.5375 0.074 Uiso 1 1 calc R . .
H44B H 0.2518 0.9296 0.4779 0.074 Uiso 1 1 calc R . .
C45 C 0.28483(13) 0.8903(8) 0.5392(5) 0.074(3) Uani 1 1 d . . .
H45A H 0.2915 0.9034 0.5859 0.089 Uiso 1 1 calc R . .
H45B H 0.2841 0.8128 0.5326 0.089 Uiso 1 1 calc R . .
C46 C 0.30228(15) 0.9347(8) 0.4987(5) 0.081(3) Uani 1 1 d . . .
H46A H 0.3190 0.9026 0.5104 0.122 Uiso 1 1 calc R . .
H46B H 0.3035 1.0112 0.5057 0.122 Uiso 1 1 calc R . .
H46C H 0.2961 0.9203 0.4524 0.122 Uiso 1 1 calc R . .
C47 C 0.15077(10) 0.4955(5) 0.6399(3) 0.0309(15) Uani 1 1 d . . .
H47A H 0.1590 0.5123 0.6008 0.037 Uiso 1 1 calc R . .
H47B H 0.1625 0.5168 0.6793 0.037 Uiso 1 1 calc R . .
C48 C 0.14619(11) 0.3768(6) 0.6423(3) 0.0392(17) Uani 1 1 d . . .
H48A H 0.1367 0.3542 0.5997 0.047 Uiso 1 1 calc R . .
H48B H 0.1354 0.3621 0.6766 0.047 Uiso 1 1 calc R . .
C49 C 0.17050(12) 0.3100(6) 0.6564(3) 0.0467(18) Uani 1 1 d . . .
H49A H 0.1807 0.3363 0.6971 0.056 Uiso 1 1 calc R . .
H49B H 0.1657 0.2359 0.6643 0.056 Uiso 1 1 calc R . .
C50 C 0.18638(13) 0.3115(7) 0.6032(4) 0.061(2) Uani 1 1 d . . .
H50A H 0.1914 0.3854 0.5956 0.074 Uiso 1 1 calc R . .
H50B H 0.1762 0.2857 0.5623 0.074 Uiso 1 1 calc R . .
C51 C 0.21043(16) 0.2435(8) 0.6177(5) 0.081(3) Uani 1 1 d . . .
H51A H 0.2202 0.2673 0.6597 0.097 Uiso 1 1 calc R . .
H51B H 0.2054 0.1692 0.6235 0.097 Uiso 1 1 calc R . .
C52 C 0.2274(2) 0.2474(10) 0.5656(6) 0.131(5) Uani 1 1 d . . .
H52A H 0.2422 0.2026 0.5784 0.196 Uiso 1 1 calc R . .
H52B H 0.2329 0.3205 0.5602 0.196 Uiso 1 1 calc R . .
H52C H 0.2181 0.2218 0.5241 0.196 Uiso 1 1 calc R . .
C34 C 0.1993(2) 0.1820(12) 0.2817(6) 0.142(6) Uani 1 1 d . . .
H34A H 0.2164 0.1526 0.2834 0.213 Uiso 1 1 calc R . .
H34B H 0.1979 0.2464 0.2549 0.213 Uiso 1 1 calc R . .
H34C H 0.1869 0.1300 0.2622 0.213 Uiso 1 1 calc R . .
Br1 Br 0.072915(11) 0.80747(6) 0.82483(4) 0.0431(2) Uani 1 1 d . . .
Br2 Br 0.023558(12) 0.99544(6) 0.12129(4) 0.0518(2) Uani 1 1 d . . .
Br3 Br 0.01643(3) 0.65015(12) 0.20186(7) 0.0343(3) Uani 0.50 1 d P C 1
O1A O 0.03000(19) 0.6210(9) 0.2087(5) 0.044(3) Uani 0.50 1 d P D 2
Br4 Br -0.00200(2) 0.57984(14) 0.44198(8) 0.0377(4) Uani 0.50 1 d P E 1
O2A O -0.00232(16) 0.6461(9) 0.4679(5) 0.043(3) Uani 0.50 1 d P F 2
N1 N 0.04754(8) 0.8770(4) 0.3798(2) 0.0299(12) Uani 1 1 d . . .
N2 N 0.06684(8) 0.8527(4) 0.4993(3) 0.0321(13) Uani 1 1 d . . .
C1C C 0.07826(12) 0.8391(6) 0.5695(3) 0.048(2) Uani 1 1 d . . .
H1CA H 0.0950 0.8728 0.5766 0.072 Uiso 1 1 calc R . .
H1CB H 0.0800 0.7636 0.5797 0.072 Uiso 1 1 calc R . .
H1CC H 0.0672 0.8720 0.5981 0.072 Uiso 1 1 calc R . .
C2C C 0.03657(12) 0.8926(6) 0.3101(3) 0.048(2) Uani 1 1 d . . .
H2CA H 0.0370 0.8257 0.2863 0.073 Uiso 1 1 calc R . .
H2CB H 0.0465 0.9458 0.2901 0.073 Uiso 1 1 calc R . .
H2CC H 0.0190 0.9167 0.3078 0.073 Uiso 1 1 calc R . .
C3C C 0.03252(10) 0.7966(5) 0.4121(3) 0.0348(16) Uani 1 1 d . . .
H3CA H 0.0353 0.7252 0.3948 0.042 Uiso 1 1 calc R . .
H3CB H 0.0142 0.8132 0.4029 0.042 Uiso 1 1 calc R . .
C4C C 0.04127(10) 0.7998(5) 0.4861(3) 0.0358(16) Uani 1 1 d . . .
H4CA H 0.0288 0.8394 0.5081 0.043 Uiso 1 1 calc R . .
H4CB H 0.0424 0.7269 0.5038 0.043 Uiso 1 1 calc R . .
C5C C 0.06333(10) 0.9672(5) 0.4833(3) 0.0300(15) Uani 1 1 d . . .
H5CA H 0.0800 1.0011 0.4825 0.036 Uiso 1 1 calc R . .
H5CB H 0.0549 1.0026 0.5173 0.036 Uiso 1 1 calc R . .
C6C C 0.04725(10) 0.9787(5) 0.4167(3) 0.0291(14) Uani 1 1 d . . .
H6CA H 0.0296 0.9970 0.4225 0.035 Uiso 1 1 calc R . .
H6CB H 0.0541 1.0364 0.3917 0.035 Uiso 1 1 calc R . .
C7C C 0.07457(10) 0.8368(6) 0.3851(4) 0.0427(19) Uani 1 1 d . . .
H7CA H 0.0856 0.8928 0.3710 0.051 Uiso 1 1 calc R . .
H7CB H 0.0753 0.7751 0.3558 0.051 Uiso 1 1 calc R . .
C8C C 0.08410(10) 0.8048(5) 0.4558(3) 0.0377(17) Uani 1 1 d . . .
H8CA H 0.0841 0.7269 0.4600 0.045 Uiso 1 1 calc R . .
H8CB H 0.1016 0.8306 0.4686 0.045 Uiso 1 1 calc R . .
N3 N -0.00150(9) 0.3145(5) 0.1887(3) 0.0418(15) Uani 1 1 d . . .
C9C C -0.00359(13) 0.2047(6) 0.2146(4) 0.067(3) Uani 1 1 d . . .
H9CA H -0.0212 0.1790 0.2036 0.080 Uiso 1 1 calc R . .
H9CB H 0.0077 0.1566 0.1940 0.080 Uiso 1 1 calc R . .
C10C C 0.02345(10) 0.3593(5) 0.2188(3) 0.0372(17) Uani 1 1 d . . .
H10A H 0.0270 0.4254 0.1960 0.045 Uiso 1 1 calc R . .
H10B H 0.0372 0.3083 0.2144 0.045 Uiso 1 1 calc R . .
C11C C -0.00356(19) 0.3193(12) 0.1151(4) 0.129(6) Uani 1 1 d . . .
H11A H 0.0100 0.2768 0.1004 0.193 Uiso 1 1 calc R . .
H11B H -0.0019 0.3928 0.1013 0.193 Uiso 1 1 calc R . .
H11C H -0.0201 0.2914 0.0956 0.193 Uiso 1 1 calc R . .
C12C C -0.02231(10) 0.3814(5) 0.2099(3) 0.0309(15) Uani 1 1 d . . .
H12A H -0.0188 0.4572 0.2035 0.037 Uiso 1 1 calc R . .
H12B H -0.0387 0.3637 0.1834 0.037 Uiso 1 1 calc R . .
O1E O 0.07409(8) 0.8454(4) 0.1166(2) 0.0436(11) Uiso 1 1 d . G .
H1E H 0.0607 0.8627 0.1309 0.065 Uiso 1 1 calc R . .
C2E C 0.06987(15) 0.7488(7) 0.0787(4) 0.065(2) Uiso 1 1 d D . .
H2EA H 0.0566 0.7072 0.0965 0.078 Uiso 0.683(19) 1 calc PR G 1
H2EB H 0.0857 0.7066 0.0852 0.078 Uiso 0.683(19) 1 calc PR G 1
H2ED H 0.0758 0.6879 0.1069 0.078 Uiso 0.317(19) 1 calc PR G 2
H2EC H 0.0514 0.7399 0.0647 0.078 Uiso 0.317(19) 1 calc PR G 2
C3E C 0.0622(2) 0.7626(10) 0.0087(5) 0.054(4) Uiso 0.683(19) 1 d PD G 1
H3EA H 0.0518 0.7026 -0.0086 0.081 Uiso 0.683(19) 1 calc PR G 1
H3EB H 0.0774 0.7666 -0.0135 0.081 Uiso 0.683(19) 1 calc PR G 1
H3EC H 0.0525 0.8282 0.0010 0.081 Uiso 0.683(19) 1 calc PR G 1
C3EB C 0.0820(5) 0.748(2) 0.0251(11) 0.068(10) Uiso 0.317(19) 1 d PD G 2
H3ED H 0.0782 0.6824 0.0008 0.102 Uiso 0.317(19) 1 calc PR G 2
H3EE H 0.1003 0.7542 0.0388 0.102 Uiso 0.317(19) 1 calc PR G 2
H3EF H 0.0761 0.8085 -0.0031 0.102 Uiso 0.317(19) 1 calc PR G 2

loop_
_atom_site_aniso_label
_atom_site_aniso_U_11
_atom_site_aniso_U_22
_atom_site_aniso_U_33
_atom_site_aniso_U_23
_atom_site_aniso_U_13
_atom_site_aniso_U_12
C1 0.023(3) 0.027(4) 0.018(3) -0.003(3) 0.002(2) -0.006(2)
C2 0.028(3) 0.022(4) 0.016(3) -0.001(3) -0.001(2) 0.000(2)
C3 0.027(3) 0.019(4) 0.020(3) -0.003(3) 0.002(2) -0.001(2)
C4 0.021(3) 0.022(4) 0.027(4) -0.007(3) 0.001(2) 0.001(2)
O4 0.027(2) 0.026(3) 0.032(3) 0.000(2) -0.0051(16) -0.0083(17)
C5 0.019(3) 0.038(4) 0.018(3) -0.001(3) 0.000(2) -0.006(2)
C6 0.029(3) 0.022(4) 0.019(3) 0.004(3) 0.003(2) 0.003(2)
O6 0.028(2) 0.039(3) 0.028(3) 0.015(2) -0.0075(16) -0.0098(18)
C7 0.026(3) 0.025(4) 0.020(3) -0.002(3) -0.003(2) -0.003(2)
C8 0.025(3) 0.021(4) 0.023(3) 0.002(3) 0.002(2) 0.000(2)
C9 0.019(3) 0.026(4) 0.029(4) -0.001(3) 0.003(2) -0.003(2)
C10 0.023(3) 0.017(3) 0.024(3) 0.000(3) 0.005(2) -0.002(2)
C11 0.030(3) 0.023(4) 0.029(4) -0.002(3) 0.013(2) -0.003(2)
O11 0.034(2) 0.054(3) 0.033(3) -0.007(3) 0.0150(18) -0.005(2)
C12 0.019(3) 0.028(4) 0.033(4) -0.001(3) 0.006(2) -0.001(2)
C13 0.024(3) 0.019(4) 0.036(4) 0.006(3) -0.002(2) -0.008(2)
O13 0.025(2) 0.049(3) 0.028(3) -0.008(2) -0.0006(17) -0.0048(19)
C14 0.025(3) 0.027(4) 0.023(3) 0.006(3) 0.001(2) -0.008(2)
C15 0.022(3) 0.027(4) 0.026(4) -0.002(3) 0.004(2) -0.006(2)
C16 0.020(3) 0.022(4) 0.033(4) 0.005(3) 0.004(2) -0.001(2)
C17 0.017(2) 0.021(3) 0.022(3) -0.001(3) 0.001(2) -0.004(2)
C18 0.031(3) 0.028(4) 0.025(4) -0.002(3) 0.010(2) 0.001(2)
O18 0.059(3) 0.045(4) 0.045(3) -0.003(3) 0.011(2) 0.022(2)
C19 0.035(3) 0.020(4) 0.042(4) 0.012(3) 0.010(3) 0.006(3)
C20 0.028(3) 0.022(4) 0.033(4) 0.010(3) 0.004(2) -0.004(2)
O20 0.047(3) 0.041(3) 0.031(3) 0.012(2) 0.000(2) 0.014(2)
C21 0.024(3) 0.031(4) 0.020(3) -0.005(3) 0.001(2) 0.001(2)
C22 0.019(3) 0.038(4) 0.018(3) -0.003(3) -0.002(2) 0.005(2)
C23 0.024(3) 0.034(4) 0.015(3) -0.011(3) -0.002(2) 0.006(2)
C24 0.023(3) 0.035(4) 0.016(3) -0.004(3) 0.000(2) 0.000(2)
O25 0.061(3) 0.051(4) 0.043(3) -0.018(3) 0.036(2) -0.015(2)
C25 0.033(3) 0.048(5) 0.014(3) -0.011(3) 0.004(2) -0.007(3)
C26 0.031(3) 0.045(5) 0.025(4) -0.012(3) 0.011(2) -0.001(3)
C27 0.021(3) 0.032(4) 0.028(4) -0.012(3) -0.003(2) 0.005(2)
O27 0.036(2) 0.037(3) 0.037(3) -0.016(2) 0.0093(18) 0.001(2)
C28 0.028(3) 0.033(4) 0.022(3) -0.004(3) 0.001(2) 0.002(3)
C29 0.036(3) 0.017(4) 0.033(4) -0.006(3) 0.005(2) 0.002(2)
C30 0.049(4) 0.056(6) 0.056(5) 0.002(4) -0.002(3) 0.000(3)
C31 0.067(5) 0.040(6) 0.069(6) 0.000(5) -0.011(4) 0.002(4)
C32 0.056(5) 0.084(7) 0.067(6) -0.010(5) 0.000(4) 0.018(4)
C33 0.103(7) 0.086(9) 0.096(8) -0.031(7) -0.002(6) 0.041(6)
C35 0.029(3) 0.045(5) 0.023(4) -0.008(3) 0.007(2) -0.003(3)
C36 0.038(4) 0.065(6) 0.069(6) -0.010(5) 0.022(3) -0.013(4)
C37 0.052(5) 0.086(8) 0.115(8) -0.017(6) 0.048(5) -0.018(5)
C38 0.065(6) 0.103(9) 0.155(11) -0.033(8) 0.065(6) -0.041(6)
C39 0.060(10) 0.125(18) 0.18(2) -0.028(14) 0.043(11) -0.023(10)
C40 0.077(13) 0.112(18) 0.19(2) -0.008(15) 0.057(13) -0.040(12)
C39B 0.023(13) 0.11(3) 0.09(2) -0.04(2) 0.027(13) -0.028(14)
C40B 0.06(2) 0.13(4) 0.09(3) 0.02(3) -0.005(17) -0.01(2)
C41 0.025(3) 0.046(5) 0.027(4) -0.001(3) 0.002(2) 0.004(3)
C42 0.024(3) 0.047(5) 0.057(5) 0.008(4) 0.009(3) 0.004(3)
C43 0.027(3) 0.064(6) 0.071(6) -0.006(5) 0.008(3) 0.002(3)
C44 0.033(4) 0.074(7) 0.078(6) 0.014(5) 0.010(3) -0.003(4)
C45 0.040(4) 0.090(8) 0.093(7) 0.005(6) 0.012(4) 0.008(4)
C46 0.063(5) 0.083(8) 0.101(8) -0.012(6) 0.025(5) -0.011(5)
C47 0.033(3) 0.036(4) 0.023(4) -0.002(3) 0.000(2) -0.004(3)
C48 0.040(3) 0.041(5) 0.035(4) 0.002(3) 0.001(3) 0.004(3)
C49 0.053(4) 0.042(5) 0.043(5) -0.003(4) 0.002(3) 0.016(3)
C50 0.059(4) 0.069(6) 0.058(6) 0.005(5) 0.016(4) 0.023(4)
C51 0.079(6) 0.065(7) 0.100(8) 0.001(6) 0.018(5) 0.036(5)
C52 0.100(8) 0.140(12) 0.163(12) 0.019(10) 0.056(8) 0.061(8)
C34 0.125(10) 0.182(16) 0.121(11) -0.018(11) 0.024(8) 0.060(10)
Br1 0.0299(3) 0.0451(5) 0.0572(5) -0.0239(4) 0.0166(3) -0.0087(3)
Br2 0.0401(4) 0.0479(5) 0.0713(6) -0.0147(4) 0.0211(3) -0.0060(3)
Br3 0.0342(7) 0.0307(9) 0.0366(9) 0.0032(7) 0.0002(6) -0.0021(6)
O1A 0.037(6) 0.048(8) 0.044(6) 0.007(5) 0.000(5) 0.005(5)
Br4 0.0274(6) 0.0505(11) 0.0333(9) 0.0124(8) -0.0024(5) -0.0149(6)
O2A 0.054(6) 0.052(8) 0.022(6) -0.009(5) 0.005(4) -0.014(5)
N1 0.027(2) 0.028(3) 0.036(3) -0.006(3) 0.010(2) -0.007(2)
N2 0.022(2) 0.029(3) 0.046(4) 0.003(3) 0.004(2) -0.001(2)
C1C 0.044(4) 0.057(6) 0.040(5) 0.006(4) -0.009(3) 0.011(3)
C2C 0.051(4) 0.057(6) 0.037(5) -0.005(4) 0.006(3) -0.014(3)
C3C 0.028(3) 0.026(4) 0.052(5) -0.002(3) 0.013(3) -0.007(3)
C4C 0.027(3) 0.033(4) 0.049(4) 0.011(3) 0.009(3) -0.011(3)
C5C 0.029(3) 0.014(3) 0.048(4) -0.004(3) 0.011(3) -0.002(2)
C6C 0.035(3) 0.016(4) 0.037(4) 0.000(3) 0.007(3) -0.003(2)
C7C 0.028(3) 0.038(5) 0.066(5) -0.023(4) 0.021(3) -0.008(3)
C8C 0.028(3) 0.024(4) 0.062(5) -0.002(4) 0.011(3) 0.005(3)
N3 0.040(3) 0.058(5) 0.026(3) -0.015(3) 0.002(2) 0.017(3)
C9C 0.038(4) 0.024(4) 0.131(9) -0.031(5) -0.016(4) 0.007(3)
C10C 0.029(3) 0.033(4) 0.052(5) 0.005(4) 0.015(3) 0.006(3)
C11C 0.106(8) 0.246(17) 0.033(6) -0.041(8) 0.005(5) 0.053(9)
C12C 0.024(3) 0.028(4) 0.039(4) -0.002(3) 0.000(2) 0.010(2)

loop_
_atom_type_symbol
_atom_type_description
_atom_type_scat_dispersion_real
_atom_type_scat_dispersion_imag
_atom_type_scat_source
C C 0.0033 0.0016 'International Tables Vol C Tables 4.2.6.8 and 6.1.1.4'
H H 0.0000 0.0000 'International Tables Vol C Tables 4.2.6.8 and 6.1.1.4'
Br Br -0.2901 2.4595 'International Tables Vol C Tables 4.2.6.8 and 6.1.1.4'
N N 0.0061 0.0033 'International Tables Vol C Tables 4.2.6.8 and 6.1.1.4'
O O 0.0106 0.0060 'International Tables Vol C Tables 4.2.6.8 and 6.1.1.4'

loop_
_geom_angle_atom_site_label_1
_geom_angle_atom_site_label_2
_geom_angle_atom_site_label_3
_geom_angle
_geom_angle_site_symmetry_1
_geom_angle_site_symmetry_3
_geom_angle_publ_flag
C2 C1 C6 116.4(5) . . ?
C2 C1 C14 121.8(5) . . ?
C6 C1 C14 121.7(5) . . ?
C1 C2 C3 125.3(5) . . ?
C1 C2 H2 117.4 . . ?
C3 C2 H2 117.4 . . ?
C4 C3 C2 114.9(5) . . ?
C4 C3 C7 123.4(5) . . ?
C2 C3 C7 121.6(5) . . ?
O4 C4 C5 119.9(5) . . ?
O4 C4 C3 117.4(5) . . ?
C5 C4 C3 122.6(5) . . ?
C4 O4 H4 106(5) . . ?
C6 C5 C4 119.9(5) . . ?
C6 C5 H5 120.1 . . ?
C4 C5 H5 120.1 . . ?
O6 C6 C5 120.3(5) . . ?
O6 C6 C1 118.9(5) . . ?
C5 C6 C1 120.7(5) . . ?
C6 O6 H6 114(5) . . ?
C3 C7 C8 113.5(5) . . ?
C3 C7 C29 109.9(4) . . ?
C8 C7 C29 113.9(5) . . ?
C3 C7 H7 106.3 . . ?
C8 C7 H7 106.3 . . ?
C29 C7 H7 106.3 . . ?
C9 C8 C13 115.6(5) . . ?
C9 C8 C7 124.4(4) . . ?
C13 C8 C7 119.9(5) . . ?
C10 C9 C8 125.0(5) . . ?
C10 C9 H9 117.5 . . ?
C8 C9 H9 117.5 . . ?
C9 C10 C11 117.0(5) . . ?
C9 C10 C28 122.4(4) . . ?
C11 C10 C28 120.6(5) . . ?
O11 C11 C10 124.5(5) . . ?
O11 C11 C12 115.4(5) . . ?
C10 C11 C12 120.1(5) . . ?
C11 O11 H11 110(5) . . ?
C13 C12 C11 120.9(5) . . ?
C13 C12 H12 119.6 . . ?
C11 C12 H12 119.6 . . ?
C12 C13 O13 117.8(5) . . ?
C12 C13 C8 121.3(5) . . ?
O13 C13 C8 120.9(5) . . ?
C13 O13 H13 112(5) . . ?
C15 C14 C1 111.6(4) . . ?
C15 C14 C35 114.4(5) . . ?
C1 C14 C35 111.0(5) . . ?
C15 C14 H14 106.4 . . ?
C1 C14 H14 106.4 . . ?
C35 C14 H14 106.4 . . ?
C16 C15 C20 115.6(5) . . ?
C16 C15 C14 125.0(5) . . ?
C20 C15 C14 119.4(5) . . ?
C17 C16 C15 124.8(5) . . ?
C17 C16 H16 117.6 . . ?
C15 C16 H16 117.6 . . ?
C16 C17 C18 116.7(5) . . ?
C16 C17 C21 122.9(5) . . ?
C18 C17 C21 120.4(5) . . ?
O18 C18 C19 116.4(5) . . ?
O18 C18 C17 123.3(5) . . ?
C19 C18 C17 120.3(6) . . ?
C18 O18 H18 114(6) . . ?
C18 C19 C20 120.6(6) . . ?
C18 C19 H19 119.7 . . ?
C20 C19 H19 119.7 . . ?
O20 C20 C19 121.9(5) . . ?
O20 C20 C15 116.1(6) . . ?
C19 C20 C15 121.9(6) . . ?
C20 O20 H20 104(5) . . ?
C17 C21 C41 114.6(5) . . ?
C17 C21 C22 111.4(4) . . ?
C41 C21 C22 112.3(5) . . ?
C17 C21 H21 105.9 . . ?
C41 C21 H21 105.9 . . ?
C22 C21 H21 105.9 . . ?
C23 C22 C27 116.5(5) . . ?
C23 C22 C21 123.0(5) . . ?
C27 C22 C21 120.5(6) . . ?
C24 C23 C22 124.7(5) . . ?
C24 C23 H23 117.7 . . ?
C22 C23 H23 117.7 . . ?
C23 C24 C25 115.9(6) . . ?
C23 C24 C28 122.8(5) . . ?
C25 C24 C28 121.2(5) . . ?
C25 O25 H25 109.5 . . ?
C26 C25 O25 121.9(5) . . ?
C26 C25 C24 121.9(6) . . ?
O25 C25 C24 116.1(6) . . ?
C25 C26 C27 120.3(6) . . ?
C25 C26 H26 119.9 . . ?
C27 C26 H26 119.9 . . ?
O27 C27 C26 121.7(5) . . ?
O27 C27 C22 117.6(5) . . ?
C26 C27 C22 120.7(6) . . ?
C27 O27 H27 112(5) . . ?
C10 C28 C24 109.8(5) . . ?
C10 C28 C47 115.1(5) . . ?
C24 C28 C47 113.0(5) . . ?
C10 C28 H28 106.1 . . ?
C24 C28 H28 106.1 . . ?
C47 C28 H28 106.1 . . ?
C30 C29 C7 115.5(5) . . ?
C30 C29 H29A 108.4 . . ?
C7 C29 H29A 108.4 . . ?
C30 C29 H29B 108.4 . . ?
C7 C29 H29B 108.4 . . ?
H29A C29 H29B 107.5 . . ?
C29 C30 C31 113.6(6) . . ?
C29 C30 H30A 108.8 . . ?
C31 C30 H30A 108.8 . . ?
C29 C30 H30B 108.8 . . ?
C31 C30 H30B 108.8 . . ?
H30A C30 H30B 107.7 . . ?
C32 C31 C30 114.6(6) . . ?
C32 C31 H31A 108.6 . . ?
C30 C31 H31A 108.6 . . ?
C32 C31 H31B 108.6 . . ?
C30 C31 H31B 108.6 . . ?
H31A C31 H31B 107.6 . . ?
C31 C32 C33 113.5(7) . . ?
C31 C32 H32A 108.9 . . ?
C33 C32 H32A 108.9 . . ?
C31 C32 H32B 108.9 . . ?
C33 C32 H32B 108.9 . . ?
H32A C32 H32B 107.7 . . ?
C34 C33 C32 112.2(8) . . ?
C34 C33 H33A 109.2 . . ?
C32 C33 H33A 109.2 . . ?
C34 C33 H33B 109.2 . . ?
C32 C33 H33B 109.2 . . ?
H33A C33 H33B 107.9 . . ?
C36 C35 C14 111.7(6) . . ?
C36 C35 H35A 109.3 . . ?
C14 C35 H35A 109.3 . . ?
C36 C35 H35B 109.3 . . ?
C14 C35 H35B 109.3 . . ?
H35A C35 H35B 107.9 . . ?
C37 C36 C35 115.4(7) . . ?
C37 C36 H36A 108.4 . . ?
C35 C36 H36A 108.4 . . ?
C37 C36 H36B 108.4 . . ?
C35 C36 H36B 108.4 . . ?
H36A C36 H36B 107.5 . . ?
C36 C37 C38 115.4(8) . . ?
C36 C37 H37A 108.4 . . ?
C38 C37 H37A 108.4 . . ?
C36 C37 H37B 108.4 . . ?
C38 C37 H37B 108.4 . . ?
H37A C37 H37B 107.5 . . ?
C39B C38 C39 62.6(13) . . ?
C39B C38 C37 126.6(13) . . ?
C39 C38 C37 118.7(11) . . ?
C39B C38 H38A 45.2 . . ?
C39 C38 H38A 107.6 . . ?
C37 C38 H38A 107.6 . . ?
C39B C38 H38B 123.1 . . ?
C39 C38 H38B 107.6 . . ?
C37 C38 H38B 107.6 . . ?
H38A C38 H38B 107.1 . . ?
C38 C39 C40 118.5(14) . . ?
C38 C39 H39A 107.7 . . ?
C40 C39 H39A 107.7 . . ?
C38 C39 H39B 107.7 . . ?
C40 C39 H39B 107.7 . . ?
H39A C39 H39B 107.1 . . ?
C39 C40 H40A 109.5 . . ?
C39 C40 H40B 109.5 . . ?
H40A C40 H40B 109.5 . . ?
C39 C40 H40C 109.5 . . ?
H40A C40 H40C 109.5 . . ?
H40B C40 H40C 109.5 . . ?
C38 C39B C40B 115.4(16) . . ?
C38 C39B H39C 108.4 . . ?
C40B C39B H39C 108.4 . . ?
C38 C39B H39D 108.4 . . ?
C40B C39B H39D 108.4 . . ?
H39C C39B H39D 107.5 . . ?
C39B C40B H40D 109.5 . . ?
C39B C40B H40E 109.5 . . ?
H40D C40B H40E 109.5 . . ?
C39B C40B H40F 109.5 . . ?
H40D C40B H40F 109.5 . . ?
H40E C40B H40F 109.5 . . ?
C42 C41 C21 114.0(5) . . ?
C42 C41 H41A 108.8 . . ?
C21 C41 H41A 108.8 . . ?
C42 C41 H41B 108.8 . . ?
C21 C41 H41B 108.8 . . ?
H41A C41 H41B 107.6 . . ?
C41 C42 C43 113.1(6) . . ?
C41 C42 H42A 109.0 . . ?
C43 C42 H42A 109.0 . . ?
C41 C42 H42B 109.0 . . ?
C43 C42 H42B 109.0 . . ?
H42A C42 H42B 107.8 . . ?
C44 C43 C42 115.0(7) . . ?
C44 C43 H43A 108.5 . . ?
C42 C43 H43A 108.5 . . ?
C44 C43 H43B 108.5 . . ?
C42 C43 H43B 108.5 . . ?
H43A C43 H43B 107.5 . . ?
C43 C44 C45 113.4(7) . . ?
C43 C44 H44A 108.9 . . ?
C45 C44 H44A 108.9 . . ?
C43 C44 H44B 108.9 . . ?
C45 C44 H44B 108.9 . . ?
H44A C44 H44B 107.7 . . ?
C46 C45 C44 114.4(8) . . ?
C46 C45 H45A 108.7 . . ?
C44 C45 H45A 108.7 . . ?
C46 C45 H45B 108.7 . . ?
C44 C45 H45B 108.7 . . ?
H45A C45 H45B 107.6 . . ?
C45 C46 H46A 109.5 . . ?
C45 C46 H46B 109.5 . . ?
H46A C46 H46B 109.5 . . ?
C45 C46 H46C 109.5 . . ?
H46A C46 H46C 109.5 . . ?
H46B C46 H46C 109.5 . . ?
C48 C47 C28 112.4(5) . . ?
C48 C47 H47A 109.1 . . ?
C28 C47 H47A 109.1 . . ?
C48 C47 H47B 109.1 . . ?
C28 C47 H47B 109.1 . . ?
H47A C47 H47B 107.9 . . ?
C47 C48 C49 114.4(6) . . ?
C47 C48 H48A 108.7 . . ?
C49 C48 H48A 108.7 . . ?
C47 C48 H48B 108.7 . . ?
C49 C48 H48B 108.7 . . ?
H48A C48 H48B 107.6 . . ?
C50 C49 C48 114.0(6) . . ?
C50 C49 H49A 108.7 . . ?
C48 C49 H49A 108.7 . . ?
C50 C49 H49B 108.7 . . ?
C48 C49 H49B 108.7 . . ?
H49A C49 H49B 107.6 . . ?
C49 C50 C51 113.4(7) . . ?
C49 C50 H50A 108.9 . . ?
C51 C50 H50A 108.9 . . ?
C49 C50 H50B 108.9 . . ?
C51 C50 H50B 108.9 . . ?
H50A C50 H50B 107.7 . . ?
C52 C51 C50 114.3(8) . . ?
C52 C51 H51A 108.7 . . ?
C50 C51 H51A 108.7 . . ?
C52 C51 H51B 108.7 . . ?
C50 C51 H51B 108.7 . . ?
H51A C51 H51B 107.6 . . ?
C51 C52 H52A 109.5 . . ?
C51 C52 H52B 109.5 . . ?
H52A C52 H52B 109.5 . . ?
C51 C52 H52C 109.5 . . ?
H52A C52 H52C 109.5 . . ?
H52B C52 H52C 109.5 . . ?
C33 C34 H34A 109.5 . . ?
C33 C34 H34B 109.5 . . ?
H34A C34 H34B 109.5 . . ?
C33 C34 H34C 109.5 . . ?
H34A C34 H34C 109.5 . . ?
H34B C34 H34C 109.5 . . ?
C2C N1 C6C 110.2(5) . . ?
C2C N1 C3C 110.8(5) . . ?
C6C N1 C3C 108.2(4) . . ?
C2C N1 C7C 110.9(5) . . ?
C6C N1 C7C 109.2(4) . . ?
C3C N1 C7C 107.4(5) . . ?
C5C N2 C8C 109.3(5) . . ?
C5C N2 C1C 110.2(5) . . ?
C8C N2 C1C 109.2(5) . . ?
C5C N2 C4C 108.0(4) . . ?
C8C N2 C4C 109.1(5) . . ?
C1C N2 C4C 111.1(5) . . ?
N2 C1C H1CA 109.5 . . ?
N2 C1C H1CB 109.5 . . ?
H1CA C1C H1CB 109.5 . . ?
N2 C1C H1CC 109.5 . . ?
H1CA C1C H1CC 109.5 . . ?
H1CB C1C H1CC 109.5 . . ?
N1 C2C H2CA 109.5 . . ?
N1 C2C H2CB 109.5 . . ?
H2CA C2C H2CB 109.5 . . ?
N1 C2C H2CC 109.5 . . ?
H2CA C2C H2CC 109.5 . . ?
H2CB C2C H2CC 109.5 . . ?
N1 C3C C4C 108.4(5) . . ?
N1 C3C H3CA 110.0 . . ?
C4C C3C H3CA 110.0 . . ?
N1 C3C H3CB 110.0 . . ?
C4C C3C H3CB 110.0 . . ?
H3CA C3C H3CB 108.4 . . ?
N2 C4C C3C 109.5(5) . . ?
N2 C4C H4CA 109.8 . . ?
C3C C4C H4CA 109.8 . . ?
N2 C4C H4CB 109.8 . . ?
C3C C4C H4CB 109.8 . . ?
H4CA C4C H4CB 108.2 . . ?
N2 C5C C6C 109.3(5) . . ?
N2 C5C H5CA 109.8 . . ?
C6C C5C H5CA 109.8 . . ?
N2 C5C H5CB 109.8 . . ?
C6C C5C H5CB 109.8 . . ?
H5CA C5C H5CB 108.3 . . ?
N1 C6C C5C 109.4(5) . . ?
N1 C6C H6CA 109.8 . . ?
C5C C6C H6CA 109.8 . . ?
N1 C6C H6CB 109.8 . . ?
C5C C6C H6CB 109.8 . . ?
H6CA C6C H6CB 108.2 . . ?
N1 C7C C8C 110.2(5) . . ?
N1 C7C H7CA 109.6 . . ?
C8C C7C H7CA 109.6 . . ?
N1 C7C H7CB 109.6 . . ?
C8C C7C H7CB 109.6 . . ?
H7CA C7C H7CB 108.1 . . ?
N2 C8C C7C 108.2(5) . . ?
N2 C8C H8CA 110.1 . . ?
C7C C8C H8CA 110.1 . . ?
N2 C8C H8CB 110.1 . . ?
C7C C8C H8CB 110.1 . . ?
H8CA C8C H8CB 108.4 . . ?
C9C N3 C10C 108.0(5) . . ?
C9C N3 C11C 113.4(7) . . ?
C10C N3 C11C 109.8(6) . . ?
C9C N3 C12C 108.9(5) . . ?
C10C N3 C12C 108.3(5) . . ?
C11C N3 C12C 108.4(6) . . ?
C9C C9C N3 109.5(4) 2 . ?
C9C C9C H9CA 109.8 2 . ?
N3 C9C H9CA 109.8 . . ?
C9C C9C H9CB 109.8 2 . ?
N3 C9C H9CB 109.8 . . ?
H9CA C9C H9CB 108.2 . . ?
N3 C10C C12C 108.7(4) . 2 ?
N3 C10C H10A 109.9 . . ?
C12C C10C H10A 109.9 2 . ?
N3 C10C H10B 109.9 . . ?
C12C C10C H10B 109.9 2 . ?
H10A C10C H10B 108.3 . . ?
N3 C11C H11A 109.5 . . ?
N3 C11C H11B 109.5 . . ?
H11A C11C H11B 109.5 . . ?
N3 C11C H11C 109.5 . . ?
H11A C11C H11C 109.5 . . ?
H11B C11C H11C 109.5 . . ?
C10C C12C N3 108.0(5) 2 . ?
C10C C12C H12A 110.1 2 . ?
N3 C12C H12A 110.1 . . ?
C10C C12C H12B 110.1 2 . ?
N3 C12C H12B 110.1 . . ?
H12A C12C H12B 108.4 . . ?
C2E O1E H1E 109.5 . . ?
C3EB C2E O1E 112.6(14) . . ?
C3EB C2E C3E 44.8(12) . . ?
O1E C2E C3E 115.6(8) . . ?
C3EB C2E H2EA 138.1 . . ?
O1E C2E H2EA 108.4 . . ?
C3E C2E H2EA 108.4 . . ?
C3EB C2E H2EB 67.5 . . ?
O1E C2E H2EB 108.4 . . ?
C3E C2E H2EB 108.4 . . ?
H2EA C2E H2EB 107.4 . . ?
C3EB C2E H2ED 109.1 . . ?
O1E C2E H2ED 109.1 . . ?
C3E C2E H2ED 134.4 . . ?
H2EA C2E H2ED 63.6 . . ?
H2EB C2E H2ED 45.9 . . ?
C3EB C2E H2EC 109.1 . . ?
O1E C2E H2EC 109.1 . . ?
C3E C2E H2EC 66.1 . . ?
H2EA C2E H2EC 47.1 . . ?
H2EB C2E H2EC 140.2 . . ?
H2ED C2E H2EC 107.8 . . ?
C2E C3E H3EA 109.5 . . ?
C2E C3E H3EB 109.5 . . ?
H3EA C3E H3EB 109.5 . . ?
C2E C3E H3EC 109.5 . . ?
H3EA C3E H3EC 109.5 . . ?
H3EB C3E H3EC 109.5 . . ?
C2E C3EB H3ED 109.5 . . ?
C2E C3EB H3EE 109.5 . . ?
H3ED C3EB H3EE 109.5 . . ?
C2E C3EB H3EF 109.5 . . ?
H3ED C3EB H3EF 109.5 . . ?
H3EE C3EB H3EF 109.5 . . ?

loop_
_geom_bond_atom_site_label_1
_geom_bond_atom_site_label_2
_geom_bond_distance
_geom_bond_site_symmetry_2
_geom_bond_publ_flag
C1 C2 1.385(8) . ?
C1 C6 1.423(7) . ?
C1 C14 1.526(7) . ?
C2 C3 1.407(8) . ?
C2 H2 0.9500 . ?
C3 C4 1.400(7) . ?
C3 C7 1.499(8) . ?
C4 O4 1.386(7) . ?
C4 C5 1.390(8) . ?
O4 H4 0.83(2) . ?
C5 C6 1.380(8) . ?
C5 H5 0.9500 . ?
C6 O6 1.373(7) . ?
O6 H6 0.84(2) . ?
C7 C8 1.535(8) . ?
C7 C29 1.544(7) . ?
C7 H7 1.0000 . ?
C8 C9 1.391(7) . ?
C8 C13 1.409(7) . ?
C9 C10 1.385(7) . ?
C9 H9 0.9500 . ?
C10 C11 1.395(7) . ?
C10 C28 1.522(7) . ?
C11 O11 1.376(7) . ?
C11 C12 1.396(8) . ?
O11 H11 0.84(2) . ?
C12 C13 1.368(8) . ?
C12 H12 0.9500 . ?
C13 O13 1.379(7) . ?
O13 H13 0.82(2) . ?
C14 C15 1.519(8) . ?
C14 C35 1.537(8) . ?
C14 H14 1.0000 . ?
C15 C16 1.394(8) . ?
C15 C20 1.401(8) . ?
C16 C17 1.385(8) . ?
C16 H16 0.9500 . ?
C17 C18 1.416(8) . ?
C17 C21 1.520(7) . ?
C18 O18 1.361(7) . ?
C18 C19 1.373(8) . ?
O18 H18 0.85(2) . ?
C19 C20 1.380(8) . ?
C19 H19 0.9500 . ?
C20 O20 1.375(7) . ?
O20 H20 0.85(2) . ?
C21 C41 1.531(7) . ?
C21 C22 1.537(8) . ?
C21 H21 1.0000 . ?
C22 C23 1.395(8) . ?
C22 C27 1.404(8) . ?
C23 C24 1.386(8) . ?
C23 H23 0.9500 . ?
C24 C25 1.400(8) . ?
C24 C28 1.524(8) . ?
O25 C25 1.392(7) . ?
O25 H25 0.8400 . ?
C25 C26 1.374(9) . ?
C26 C27 1.385(8) . ?
C26 H26 0.9500 . ?
C27 O27 1.379(7) . ?
O27 H27 0.84(2) . ?
C28 C47 1.528(8) . ?
C28 H28 1.0000 . ?
C29 C30 1.484(9) . ?
C29 H29A 0.9900 . ?
C29 H29B 0.9900 . ?
C30 C31 1.557(10) . ?
C30 H30A 0.9900 . ?
C30 H30B 0.9900 . ?
C31 C32 1.489(11) . ?
C31 H31A 0.9900 . ?
C31 H31B 0.9900 . ?
C32 C33 1.537(11) . ?
C32 H32A 0.9900 . ?
C32 H32B 0.9900 . ?
C33 C34 1.532(13) . ?
C33 H33A 0.9900 . ?
C33 H33B 0.9900 . ?
C35 C36 1.527(9) . ?
C35 H35A 0.9900 . ?
C35 H35B 0.9900 . ?
C36 C37 1.468(10) . ?
C36 H36A 0.9900 . ?
C36 H36B 0.9900 . ?
C37 C38 1.512(11) . ?
C37 H37A 0.9900 . ?
C37 H37B 0.9900 . ?
C38 C39B 1.331(18) . ?
C38 C39 1.403(14) . ?
C38 H38A 0.9900 . ?
C38 H38B 0.9900 . ?
C39 C40 1.525(16) . ?
C39 H39A 0.9900 . ?
C39 H39B 0.9900 . ?
C40 H40A 0.9800 . ?
C40 H40B 0.9800 . ?
C40 H40C 0.9800 . ?
C39B C40B 1.53(2) . ?
C39B H39C 0.9900 . ?
C39B H39D 0.9900 . ?
C40B H40D 0.9800 . ?
C40B H40E 0.9800 . ?
C40B H40F 0.9800 . ?
C41 C42 1.512(8) . ?
C41 H41A 0.9900 . ?
C41 H41B 0.9900 . ?
C42 C43 1.515(8) . ?
C42 H42A 0.9900 . ?
C42 H42B 0.9900 . ?
C43 C44 1.509(10) . ?
C43 H43A 0.9900 . ?
C43 H43B 0.9900 . ?
C44 C45 1.536(9) . ?
C44 H44A 0.9900 . ?
C44 H44B 0.9900 . ?
C45 C46 1.446(11) . ?
C45 H45A 0.9900 . ?
C45 H45B 0.9900 . ?
C46 H46A 0.9800 . ?
C46 H46B 0.9800 . ?
C46 H46C 0.9800 . ?
C47 C48 1.523(9) . ?
C47 H47A 0.9900 . ?
C47 H47B 0.9900 . ?
C48 C49 1.540(8) . ?
C48 H48A 0.9900 . ?
C48 H48B 0.9900 . ?
C49 C50 1.472(9) . ?
C49 H49A 0.9900 . ?
C49 H49B 0.9900 . ?
C50 C51 1.538(10) . ?
C50 H50A 0.9900 . ?
C50 H50B 0.9900 . ?
C51 C52 1.494(12) . ?
C51 H51A 0.9900 . ?
C51 H51B 0.9900 . ?
C52 H52A 0.9800 . ?
C52 H52B 0.9800 . ?
C52 H52C 0.9800 . ?
C34 H34A 0.9800 . ?
C34 H34B 0.9800 . ?
C34 H34C 0.9800 . ?
N1 C2C 1.485(8) . ?
N1 C6C 1.496(7) . ?
N1 C3C 1.504(7) . ?
N1 C7C 1.517(7) . ?
N2 C5C 1.491(7) . ?
N2 C8C 1.497(7) . ?
N2 C1C 1.498(8) . ?
N2 C4C 1.508(7) . ?
C1C H1CA 0.9800 . ?
C1C H1CB 0.9800 . ?
C1C H1CC 0.9800 . ?
C2C H2CA 0.9800 . ?
C2C H2CB 0.9800 . ?
C2C H2CC 0.9800 . ?
C3C C4C 1.529(9) . ?
C3C H3CA 0.9900 . ?
C3C H3CB 0.9900 . ?
C4C H4CA 0.9900 . ?
C4C H4CB 0.9900 . ?
C5C C6C 1.519(8) . ?
C5C H5CA 0.9900 . ?
C5C H5CB 0.9900 . ?
C6C H6CA 0.9900 . ?
C6C H6CB 0.9900 . ?
C7C C8C 1.528(9) . ?
C7C H7CA 0.9900 . ?
C7C H7CB 0.9900 . ?
C8C H8CA 0.9900 . ?
C8C H8CB 0.9900 . ?
N3 C9C 1.497(9) . ?
N3 C10C 1.497(8) . ?
N3 C11C 1.505(10) . ?
N3 C12C 1.506(7) . ?
C9C C9C 1.455(16) 2 ?
C9C H9CA 0.9900 . ?
C9C H9CB 0.9900 . ?
C10C C12C 1.502(8) 2 ?
C10C H10A 0.9900 . ?
C10C H10B 0.9900 . ?
C11C H11A 0.9800 . ?
C11C H11B 0.9800 . ?
C11C H11C 0.9800 . ?
C12C C10C 1.502(8) 2 ?
C12C H12A 0.9900 . ?
C12C H12B 0.9900 . ?
O1E C2E 1.450(9) . ?
O1E H1E 0.8400 . ?
C2E C3EB 1.351(17) . ?
C2E C3E 1.451(12) . ?
C2E H2EA 0.9900 . ?
C2E H2EB 0.9900 . ?
C2E H2ED 0.9900 . ?
C2E H2EC 0.9900 . ?
C3E H3EA 0.9800 . ?
C3E H3EB 0.9800 . ?
C3E H3EC 0.9800 . ?
C3EB H3ED 0.9800 . ?
C3EB H3EE 0.9800 . ?
C3EB H3EF 0.9800 . ?

loop_
_geom_hbond_atom_site_label_D
_geom_hbond_atom_site_label_H
_geom_hbond_atom_site_label_A
_geom_hbond_distance_DH
_geom_hbond_distance_HA
_geom_hbond_distance_DA
_geom_hbond_angle_DHA
_geom_hbond_site_symmetry_A
O4 H4 O1A 0.83(2) 1.82(3) 2.641(11) 167(6) .
O4 H4 Br3 0.83(2) 2.60(3) 3.402(4) 162(6) .
O6 H6 O1E 0.84(2) 1.83(2) 2.666(6) 176(7) .
O11 H11 O25 0.84(2) 1.97(3) 2.784(6) 165(8) .
O13 H13 O4 0.82(2) 2.10(3) 2.897(6) 164(7) .
O18 H18 O27 0.85(2) 1.89(2) 2.736(7) 177(8) .
O20 H20 Br1 0.85(2) 2.40(3) 3.201(4) 158(7) 6_575
O25 H25 Br1 0.84 2.37 3.192(4) 167.3 .
O27 H27 O6 0.84(2) 1.98(4) 2.738(6) 150(7) 6_576
O20 H20 Br1 0.85(2) 2.40(3) 3.201(4) 158(7) 6_575
O1E H1E Br2 0.84 2.58 3.306(4) 145.4 .

loop_
_geom_torsion_atom_site_label_1
_geom_torsion_atom_site_label_2
_geom_torsion_atom_site_label_3
_geom_torsion_atom_site_label_4
_geom_torsion
_geom_torsion_site_symmetry_1
_geom_torsion_site_symmetry_2
_geom_torsion_site_symmetry_3
_geom_torsion_site_symmetry_4
_geom_torsion_publ_flag
C6 C1 C2 C3 1.1(8) . . . . ?
C14 C1 C2 C3 -177.0(5) . . . . ?
C1 C2 C3 C4 -3.4(8) . . . . ?
C1 C2 C3 C7 173.1(5) . . . . ?
C2 C3 C4 O4 -177.4(5) . . . . ?
C7 C3 C4 O4 6.2(8) . . . . ?
C2 C3 C4 C5 2.6(8) . . . . ?
C7 C3 C4 C5 -173.8(5) . . . . ?
O4 C4 C5 C6 -179.5(5) . . . . ?
C3 C4 C5 C6 0.4(9) . . . . ?
C4 C5 C6 O6 177.9(5) . . . . ?
C4 C5 C6 C1 -3.0(9) . . . . ?
C2 C1 C6 O6 -178.6(5) . . . . ?
C14 C1 C6 O6 -0.5(8) . . . . ?
C2 C1 C6 C5 2.2(8) . . . . ?
C14 C1 C6 C5 -179.7(5) . . . . ?
C4 C3 C7 C8 -109.3(6) . . . . ?
C2 C3 C7 C8 74.5(6) . . . . ?
C4 C3 C7 C29 121.8(6) . . . . ?
C2 C3 C7 C29 -54.3(7) . . . . ?
C3 C7 C8 C9 -100.2(6) . . . . ?
C29 C7 C8 C9 26.5(8) . . . . ?
C3 C7 C8 C13 78.4(6) . . . . ?
C29 C7 C8 C13 -154.9(5) . . . . ?
C13 C8 C9 C10 1.8(9) . . . . ?
C7 C8 C9 C10 -179.6(6) . . . . ?
C8 C9 C10 C11 -0.5(9) . . . . ?
C8 C9 C10 C28 -179.4(6) . . . . ?
C9 C10 C11 O11 179.6(6) . . . . ?
C28 C10 C11 O11 -1.5(9) . . . . ?
C9 C10 C11 C12 0.3(9) . . . . ?
C28 C10 C11 C12 179.2(6) . . . . ?
O11 C11 C12 C13 179.1(6) . . . . ?
C10 C11 C12 C13 -1.6(9) . . . . ?
C11 C12 C13 O13 -178.3(5) . . . . ?
C11 C12 C13 C8 3.0(9) . . . . ?
C9 C8 C13 C12 -3.0(9) . . . . ?
C7 C8 C13 C12 178.3(6) . . . . ?
C9 C8 C13 O13 178.4(5) . . . . ?
C7 C8 C13 O13 -0.3(8) . . . . ?
C2 C1 C14 C15 -67.0(7) . . . . ?
C6 C1 C14 C15 115.0(6) . . . . ?
C2 C1 C14 C35 62.0(7) . . . . ?
C6 C1 C14 C35 -116.0(6) . . . . ?
C1 C14 C15 C16 95.4(6) . . . . ?
C35 C14 C15 C16 -31.8(8) . . . . ?
C1 C14 C15 C20 -86.1(6) . . . . ?
C35 C14 C15 C20 146.8(5) . . . . ?
C20 C15 C16 C17 -0.2(8) . . . . ?
C14 C15 C16 C17 178.4(5) . . . . ?
C15 C16 C17 C18 -0.3(8) . . . . ?
C15 C16 C17 C21 -179.2(5) . . . . ?
C16 C17 C18 O18 -178.8(5) . . . . ?
C21 C17 C18 O18 0.2(8) . . . . ?
C16 C17 C18 C19 1.3(8) . . . . ?
C21 C17 C18 C19 -179.8(5) . . . . ?
O18 C18 C19 C20 178.2(5) . . . . ?
C17 C18 C19 C20 -1.8(9) . . . . ?
C18 C19 C20 O20 178.3(5) . . . . ?
C18 C19 C20 C15 1.4(9) . . . . ?
C16 C15 C20 O20 -177.5(5) . . . . ?
C14 C15 C20 O20 3.8(7) . . . . ?
C16 C15 C20 C19 -0.4(8) . . . . ?
C14 C15 C20 C19 -179.1(5) . . . . ?
C16 C17 C21 C41 31.4(8) . . . . ?
C18 C17 C21 C41 -147.5(5) . . . . ?
C16 C17 C21 C22 -97.5(6) . . . . ?
C18 C17 C21 C22 83.6(6) . . . . ?
C17 C21 C22 C23 79.8(7) . . . . ?
C41 C21 C22 C23 -50.3(7) . . . . ?
C17 C21 C22 C27 -97.9(6) . . . . ?
C41 C21 C22 C27 132.0(6) . . . . ?
C27 C22 C23 C24 -1.1(8) . . . . ?
C21 C22 C23 C24 -178.8(5) . . . . ?
C22 C23 C24 C25 1.6(8) . . . . ?
C22 C23 C24 C28 179.0(5) . . . . ?
C23 C24 C25 C26 -0.7(8) . . . . ?
C28 C24 C25 C26 -178.1(5) . . . . ?
C23 C24 C25 O25 179.2(5) . . . . ?
C28 C24 C25 O25 1.7(8) . . . . ?
O25 C25 C26 C27 179.5(5) . . . . ?
C24 C25 C26 C27 -0.6(9) . . . . ?
C25 C26 C27 O27 -178.8(5) . . . . ?
C25 C26 C27 C22 1.2(9) . . . . ?
C23 C22 C27 O27 179.6(5) . . . . ?
C21 C22 C27 O27 -2.6(7) . . . . ?
C23 C22 C27 C26 -0.4(8) . . . . ?
C21 C22 C27 C26 177.5(5) . . . . ?
C9 C10 C28 C24 93.9(6) . . . . ?
C11 C10 C28 C24 -84.9(6) . . . . ?
C9 C10 C28 C47 -34.9(8) . . . . ?
C11 C10 C28 C47 146.2(6) . . . . ?
C23 C24 C28 C10 -77.8(6) . . . . ?
C25 C24 C28 C10 99.5(6) . . . . ?
C23 C24 C28 C47 52.2(7) . . . . ?
C25 C24 C28 C47 -130.5(6) . . . . ?
C3 C7 C29 C30 -168.5(5) . . . . ?
C8 C7 C29 C30 62.9(7) . . . . ?
C7 C29 C30 C31 175.5(6) . . . . ?
C29 C30 C31 C32 -67.8(9) . . . . ?
C30 C31 C32 C33 176.3(8) . . . . ?
C31 C32 C33 C34 180.0(10) . . . . ?
C15 C14 C35 C36 -70.6(7) . . . . ?
C1 C14 C35 C36 161.9(5) . . . . ?
C14 C35 C36 C37 -173.9(7) . . . . ?
C35 C36 C37 C38 172.2(8) . . . . ?
C36 C37 C38 C39B -92.7(19) . . . . ?
C36 C37 C38 C39 -168.4(13) . . . . ?
C39B C38 C39 C40 50(2) . . . . ?
C37 C38 C39 C40 168.6(14) . . . . ?
C39 C38 C39B C40B -64(2) . . . . ?
C37 C38 C39B C40B -170(2) . . . . ?
C17 C21 C41 C42 60.1(7) . . . . ?
C22 C21 C41 C42 -171.5(5) . . . . ?
C21 C41 C42 C43 170.5(6) . . . . ?
C41 C42 C43 C44 172.2(7) . . . . ?
C42 C43 C44 C45 177.0(7) . . . . ?
C43 C44 C45 C46 173.0(8) . . . . ?
C10 C28 C47 C48 -65.0(7) . . . . ?
C24 C28 C47 C48 167.7(5) . . . . ?
C28 C47 C48 C49 -170.6(5) . . . . ?
C47 C48 C49 C50 -67.7(9) . . . . ?
C48 C49 C50 C51 -179.4(7) . . . . ?
C49 C50 C51 C52 -177.6(9) . . . . ?
C2C N1 C3C C4C -169.0(5) . . . . ?
C6C N1 C3C C4C -48.0(6) . . . . ?
C7C N1 C3C C4C 69.8(6) . . . . ?
C5C N2 C4C C3C 69.8(6) . . . . ?
C8C N2 C4C C3C -48.8(7) . . . . ?
C1C N2 C4C C3C -169.2(5) . . . . ?
N1 C3C C4C N2 -18.6(7) . . . . ?
C8C N2 C5C C6C 70.8(5) . . . . ?
C1C N2 C5C C6C -169.2(5) . . . . ?
C4C N2 C5C C6C -47.7(6) . . . . ?
C2C N1 C6C C5C -168.2(5) . . . . ?
C3C N1 C6C C5C 70.4(6) . . . . ?
C7C N1 C6C C5C -46.2(6) . . . . ?
N2 C5C C6C N1 -18.8(6) . . . . ?
C2C N1 C7C C8C -171.2(5) . . . . ?
C6C N1 C7C C8C 67.2(6) . . . . ?
C3C N1 C7C C8C -49.9(7) . . . . ?
C5C N2 C8C C7C -49.3(6) . . . . ?
C1C N2 C8C C7C -169.9(5) . . . . ?
C4C N2 C8C C7C 68.5(6) . . . . ?
N1 C7C C8C N2 -16.5(7) . . . . ?
C10C N3 C9C C9C 46.8(9) . . . 2 ?
C11C N3 C9C C9C 168.7(7) . . . 2 ?
C12C N3 C9C C9C -70.5(8) . . . 2 ?
C9C N3 C10C C12C -71.3(7) . . . 2 ?
C11C N3 C10C C12C 164.6(7) . . . 2 ?
C12C N3 C10C C12C 46.5(6) . . . 2 ?
C9C N3 C12C C10C 45.1(6) . . . 2 ?
C10C N3 C12C C10C -72.1(6) . . . 2 ?
C11C N3 C12C C10C 168.9(7) . . . 2 ?
